data_2003623
loop_
_publ_author_name
'Llamas-Saiz, A. L.'
'Foces-Foces, C.'
'Weber, E.'
'Wimmer, C.'

_publ_section_title
;
 A Crystalline Inclusion Compound and Two Host Structures Containing
 Chiral Molecules Derived from Lactic Acid
;
_journal_issue 7
_journal_name_full 'Acta Crystallographica Section C'
_journal_page_first 1447
_journal_page_last 1452
_journal_paper_doi 10.1107/S0108270195000801
_journal_volume 51
_journal_year 1995
_chemical_formula_moiety 'C23 H20 O2'
_chemical_formula_sum 'C23 H20 O2'
_chemical_formula_weight 328.41
_space_group_IT_number 45
_symmetry_cell_setting orthorhombic
_symmetry_space_group_name_Hall 'I 2 -2c'
_symmetry_space_group_name_H-M 'I b a 2'
_atom_type_scat_source IntTabIV
_cell_angle_alpha 90
_cell_angle_beta 90
_cell_angle_gamma 90
_cell_formula_units_Z 8
_cell_length_a 25.5347(33)
_cell_length_b 17.3004(14)
_cell_length_c 7.6486(3)
_cell_measurement_reflns_used 61
_cell_measurement_temperature 295
_cell_measurement_theta_max 45
_cell_measurement_theta_min 2
_cell_volume 3378.8(5)
_diffrn_measurement_device 'Philips PW1100 four-circle'
_diffrn_measurement_method '\w/2\q scans'
_diffrn_radiation_type CuK\a
_diffrn_radiation_wavelength 1.5418
_diffrn_reflns_limit_h_max 31
_diffrn_reflns_limit_h_min 0
_diffrn_reflns_limit_k_max 21
_diffrn_reflns_limit_k_min 0
_diffrn_reflns_limit_l_max 9
_diffrn_reflns_limit_l_min 0
_diffrn_reflns_number 1565
_diffrn_reflns_theta_max 65
_diffrn_standards_decay_% 0
_diffrn_standards_interval_time 90
_diffrn_standards_number 2
_exptl_absorpt_coefficient_mu 0.600
_exptl_absorpt_correction_type none
_exptl_crystal_colour colourless
_exptl_crystal_density_diffrn 1.291
_exptl_crystal_description prism
_exptl_crystal_size_max 0.50
_exptl_crystal_size_mid 0.13
_exptl_crystal_size_min 0.13
_refine_diff_density_max 0.12
_refine_diff_density_min -0.12
_refine_ls_extinction_method none
_refine_ls_goodness_of_fit_obs 1.15
_refine_ls_hydrogen_treatment refall
_refine_ls_number_parameters 305
_refine_ls_number_reflns 1414
_refine_ls_R_factor_obs 0.035
_refine_ls_shift/esd_max 0.12
_refine_ls_structure_factor_coef F
_refine_ls_weighting_scheme empirical
_refine_ls_wR_factor_obs 0.039
_reflns_number_observed 1414
_reflns_number_total 1565
_reflns_observed_criterion I>3\s(I)
_cod_data_source_file ab1235.cif
_cod_data_source_block ab1235c
_cod_original_cell_volume 3378.9(5)
_cod_original_formula_sum ' C23 H20 O2 '
_cod_database_code 2003623

loop_
_symmetry_equiv_pos_as_xyz
x,y,z
-x,-y,z
1/2+x,1/2-y,z
1/2-x,1/2+y,z
1/2+x,1/2+y,1/2+z
1/2-x,1/2-y,1/2+z
x,-y,1/2+z
-x,y,1/2+z

loop_
_atom_site_label
_atom_site_fract_x
_atom_site_fract_y
_atom_site_fract_z
_atom_site_U_iso_or_equiv
C(1) 0.3729(1) 0.2127(2) -0.1199(5) .038(1)
C(2) 0.3363(1) 0.2412(2) -0.2698(5) .046(1)
C(3) 0.3653(1) 0.2875(3) -0.4071(6) .064(1)
O(4) 0.4092(1) 0.1594(1) -0.2000 .047(1)
O(5) 0.3120(1) 0.1750(1) -0.3486(5) .062(1)
C(11) 0.3444(1) 0.1678(1) 0.0261(4) .036(1)
C(12) 0.2907(1) 0.1572(2) 0.0198(5) .045(1)
C(13) 0.2645(1) 0.1106(2) 0.1430(6) .052(1)
C(14) 0.2915(1) 0.0743(2) 0.2718(6) .054(1)
C(15) 0.3461(1) 0.0834(2) 0.2858(5) .044(1)
C(16) 0.3746(1) 0.0437(2) 0.4174(6) .056(1)
C(17) 0.4273(2) 0.0503(2) 0.4308(6) .060(1)
C(18) 0.4549(1) 0.0978(2) 0.3134(5) .055(1)
C(19) 0.4290(1) 0.1359(2) 0.1832(5) .045(1)
C(20) 0.3738(1) 0.1306(1) 0.1625(5) .039(1)
C(21) 0.4052(1) 0.2812(2) -0.0506(5) .038(1)
C(22) 0.4574(1) 0.2847(2) -0.0944(5) .047(1)
C(23) 0.4901(1) 0.3435(2) -0.0298(6) .054(1)
C(24) 0.4702(1) 0.3990(2) 0.0757(6) .057(1)
C(25) 0.4163(1) 0.4005(2) 0.1181(5) .048(1)
C(26) 0.3958(1) 0.4599(2) 0.2253(6) .060(1)
C(27) 0.3411(2) 0.4636(2) 0.2629(6) .061(1)
C(28) 0.3100(1) 0.4072(2) 0.1969(5) .051(1)
C(29) 0.3287(1) 0.3477(2) 0.0965(5) .042(1)
C(30) 0.3827(1) 0.3414(1) 0.0539(5) .038(1)
H2 0.308(1) 0.277(2) -0.215(5) .022(8)
H31 0.378(2) 0.340(3) -0.356(8) .060(13)
H32 0.397(1) 0.256(2) -0.443(5) .032(10)
H33 0.340(2) 0.300(3) -0.406(8) .067(15)
H4 0.391(2) 0.121(3) -0.244(7) .056(13)
H5 0.329(3) 0.162(4) -0.470(14) .150(27)
H12 0.268(1) 0.184(2) -0.075(5) .019(8)
H13 0.227(1) 0.103(2) 0.134(5) .035(9)
H14 0.274(1) 0.041(2) 0.350(6) .037(10)
H16 0.353(1) 0.012(3) 0.494(6) .045(12)
H17 0.444(1) 0.024(2) 0.513(6) .038(10)
H18 0.494(2) 0.103(2) 0.323(5) .036(10)
H19 0.448(1) 0.168(2) 0.103(5) .018(7)
H22 0.472(1) 0.243(2) -0.178(5) .028(9)
H23 0.528(2) 0.343(2) -0.066(6) .028(11)
H24 0.495(2) 0.438(2) 0.122(6) .052(11)
H26 0.422(2) 0.501(3) 0.265(7) .059(12)
H27 0.332(1) 0.500(3) 0.334(6) .037(9)
H28 0.274(1) 0.411(2) 0.219(5) .025(9)
H29 0.303(1) 0.307(2) 0.053(5) .019(8)

loop_
_geom_angle_atom_site_label_1
_geom_angle_atom_site_label_2
_geom_angle_atom_site_label_3
_geom_angle
_geom_angle_publ_flag
C(11) C(1) C(21) 113.0(3) yes
O(4) C(1) C(21) 107.2(2) yes
O(4) C(1) C(11) 106.7(2) yes
C(2) C(1) C(21) 109.3(2) yes
C(2) C(1) C(11) 114.1(2) yes
C(2) C(1) O(4) 105.9(2) yes
C(1) C(2) O(5) 108.4(3) yes
C(1) C(2) C(3) 112.6(3) yes
C(3) C(2) O(5) 110.0(3) yes
C(12) C(11) C(20) 118.8(3) yes
C(22) C(21) C(30) 119.4(3) yes
C(1) C(11) C(12) 120.6(3) yes
C(1) C(21) C(22) 118.0(3) yes

loop_
_geom_bond_atom_site_label_1
_geom_bond_atom_site_label_2
_geom_bond_distance
_geom_bond_publ_flag
C(1) C(2) 1.560(5) yes
C(1) O(4) 1.444(3) yes
C(1) C(11) 1.542(4) yes
C(1) C(21) 1.536(4) yes
C(2) C(3) 1.513(6) yes
C(2) O(5) 1.435(4) yes

loop_
_geom_torsion_atom_site_label_1
_geom_torsion_atom_site_label_2
_geom_torsion_atom_site_label_3
_geom_torsion_atom_site_label_4
_geom_torsion
_geom_torsion_publ_flag
C(2) C(1) C(21) C(22) -106.2(3) yes
C(2) C(1) C(11) C(12) -1.6(4) yes
O(4) C(1) C(2) O(5) 56.9(3) yes
O(4) C(1) C(2) C(3) -65.0(3) yes
C(11) C(1) C(2) O(5) -60.2(3) yes
C(11) C(1) C(2) C(3) 177.9(3) yes
C(21) C(1) C(2) O(5) 172.1(3) yes
C(21) C(1) C(2) C(3) 50.2(4) yes
